data_7039168
loop_
_publ_author_name
'Liu, Ya-Hui'
'Lu, Li-Ping'
'Zhu, Miao-Li'
'Feng, Si-Si'
'Su, Feng'

_publ_section_title
;
 A new family of 1D, 2D and 3D frameworks aggregated from Ni5, Ni4 and Ni7
 building units: synthesis, structure, and magnetism.
;
_journal_issue 22
_journal_name_full 'Dalton transactions (Cambridge, England : 2003)'
_journal_page_first 9267
_journal_page_last 9278
_journal_paper_doi 10.1039/c5dt04953a
_journal_volume 45
_journal_year 2016
_chemical_formula_sum 'C56 H48 N8 Ni7 O25'
_chemical_formula_weight 1643.99
_space_group_crystal_system monoclinic
_space_group_IT_number 15
_space_group_name_Hall '-C 2yc'
_space_group_name_H-M_alt 'C 1 2/c 1'
_symmetry_space_group_name_Hall '-C 2yc'
_symmetry_space_group_name_H-M 'C 1 2/c 1'
_atom_sites_solution_hydrogens mixed
_audit_creation_method SHELXL-2014/7
_audit_update_record
;
2015-10-28 deposited with the CCDC.
2016-04-29 downloaded from the CCDC.
;
_cell_angle_alpha 90
_cell_angle_beta 102.06(3)
_cell_angle_gamma 90
_cell_formula_units_Z 4
_cell_length_a 31.086(6)
_cell_length_b 12.676(3)
_cell_length_c 16.113(3)
_cell_measurement_temperature 100(2)
_cell_volume 6209(2)
_computing_structure_refinement 'SHELXL-2014/7 (Sheldrick, 2014)'
_diffrn_ambient_temperature 100(2)
_diffrn_measured_fraction_theta_full 0.944
_diffrn_measured_fraction_theta_max 0.944
_diffrn_measurement_device_type mar
_diffrn_radiation_type synchrotron
_diffrn_radiation_wavelength 0.720
_diffrn_reflns_av_R_equivalents 0.0392
_diffrn_reflns_av_unetI/netI 0.0472
_diffrn_reflns_Laue_measured_fraction_full 0.944
_diffrn_reflns_Laue_measured_fraction_max 0.944
_diffrn_reflns_limit_h_max 36
_diffrn_reflns_limit_h_min -36
_diffrn_reflns_limit_k_max 0
_diffrn_reflns_limit_k_min -14
_diffrn_reflns_limit_l_max 17
_diffrn_reflns_limit_l_min -17
_diffrn_reflns_number 9556
_diffrn_reflns_point_group_measured_fraction_full 0.944
_diffrn_reflns_point_group_measured_fraction_max 0.944
_diffrn_reflns_theta_full 25.050
_diffrn_reflns_theta_max 25.050
_diffrn_reflns_theta_min 2.110
_exptl_absorpt_coefficient_mu 2.167
_exptl_crystal_colour green
_exptl_crystal_density_diffrn 1.759
_exptl_crystal_description block
_exptl_crystal_F_000 3344
_exptl_crystal_size_max 0.250
_exptl_crystal_size_mid 0.250
_exptl_crystal_size_min 0.200
_refine_diff_density_max 3.535
_refine_diff_density_min -1.342
_refine_diff_density_rms 0.282
_refine_ls_extinction_method none
_refine_ls_goodness_of_fit_ref 2.273
_refine_ls_hydrogen_treatment constr
_refine_ls_matrix_type full
_refine_ls_number_parameters 428
_refine_ls_number_reflns 4997
_refine_ls_number_restraints 144
_refine_ls_restrained_S_all 2.326
_refine_ls_R_factor_all 0.1106
_refine_ls_R_factor_gt 0.1009
_refine_ls_shift/su_max 0.008
_refine_ls_shift/su_mean 0.001
_refine_ls_structure_factor_coef Fsqd
_refine_ls_weighting_details 'w=1/[\s^2^(Fo^2^)+(0.1058P)^2^+0.4180P] where P=(Fo^2^+2Fc^2^)/3'
_refine_ls_weighting_scheme calc
_refine_ls_wR_factor_gt 0.2946
_refine_ls_wR_factor_ref 0.3006
_reflns_Friedel_coverage 0.000
_reflns_number_gt 4319
_reflns_number_total 4997
_reflns_threshold_expression 'I > 2\s(I)'
_cod_data_source_file c5dt04953a2.cif
_cod_data_source_block B-ZH27-15
_cod_depositor_comments 'Adding full bibliography for 7039166--7039168.cif.'
_cod_database_code 7039168
_shelx_shelxl_version_number 2014/7
_shelx_space_group_comment
;
The symmetry employed for this shelxl refinement is uniquely defined
by the following loop, which should always be used as a source of
symmetry information in preference to the above space-group names.
They are only intended as comments.
;
_shelx_estimated_absorpt_t_min 0.613
_shelx_estimated_absorpt_t_max 0.671

loop_
_space_group_symop_operation_xyz
'x, y, z'
'-x, y, -z+1/2'
'x+1/2, y+1/2, z'
'-x+1/2, y+1/2, -z+1/2'
'-x, -y, -z'
'x, -y, z-1/2'
'-x+1/2, -y+1/2, -z'
'x+1/2, -y+1/2, z-1/2'

loop_
_atom_site_label
_atom_site_type_symbol
_atom_site_fract_x
_atom_site_fract_y
_atom_site_fract_z
_atom_site_U_iso_or_equiv
_atom_site_adp_type
_atom_site_occupancy
_atom_site_site_symmetry_order
_atom_site_calc_flag
_atom_site_refinement_flags_posn
_atom_site_refinement_flags_adp
_atom_site_refinement_flags_occupancy
_atom_site_disorder_assembly
_atom_site_disorder_group
Ni1 Ni 0.58349(3) 0.77661(9) 0.68735(8) 0.0168(4) Uani 1 1 d . U . A 4
Ni2 Ni 0.50627(3) 0.79254(9) 0.54125(7) 0.0163(4) Uani 1 1 d . . . A 4
Ni3 Ni 0.5000 0.29722(13) 0.2500 0.0162(4) Uani 1 2 d S TU P A 4
Ni4 Ni 0.95034(3) 0.50432(10) 0.49259(8) 0.0225(4) Uani 1 1 d . . . A 4
O1 O 0.61193(19) 0.7145(5) 0.5957(4) 0.0177(14) Uani 1 1 d . U . A 4
O2 O 0.55264(19) 0.7158(5) 0.4884(4) 0.0188(14) Uani 1 1 d . U . A 4
O3 O 0.5444(2) 0.4109(5) 0.2972(4) 0.0239(15) Uani 1 1 d . . . A 4
O4 O 0.60664(18) 0.3486(5) 0.2645(4) 0.0227(15) Uani 1 1 d . . . A 4
O5 O 0.89745(19) 0.5771(6) 0.5355(5) 0.0257(16) Uani 1 1 d . . . A 4
O6 O 0.88685(19) 0.4422(6) 0.4481(5) 0.0298(17) Uani 1 1 d . U . A 4
O7 O 0.55329(19) 0.8958(5) 0.6093(4) 0.0202(14) Uani 1 1 d . . . A 4
H7A H 0.5366 0.9179 0.6415 0.030 Uiso 1 1 d R U . A 4
O8 O 0.99558(18) 0.4090(5) 0.4538(4) 0.0208(15) Uani 1 1 d . . . A 4
H8A H 0.9875 0.4160 0.4005 0.031 Uiso 1 1 d R U . A 4
O9 O 0.47625(19) 0.2972(5) 0.3557(4) 0.0192(14) Uani 1 1 d . . . A 4
H9A H 0.4784 0.3743 0.3633 0.029 Uiso 1 1 d R U . A 4
O10 O 0.45173(19) 0.1798(5) 0.2149(4) 0.0189(14) Uani 1 1 d . . . A 4
O11 O 0.45967(19) 0.1131(5) 0.0907(4) 0.0214(14) Uani 1 1 d . . . A 4
N1 N 0.6399(2) 0.8602(7) 0.7366(5) 0.0236(18) Uani 1 1 d . . . A 4
N2 N 0.7098(3) 0.8998(8) 0.7895(6) 0.041(2) Uani 1 1 d . U . A 4
N3 N 0.8925(3) 0.8696(8) 0.9116(6) 0.036(2) Uani 1 1 d . U . A 4
N4 N 0.9575(2) 0.8056(6) 0.9748(5) 0.0189(17) Uani 1 1 d . . . A 4
C1 C 0.5917(3) 0.6911(7) 0.5241(6) 0.019(2) Uani 1 1 d . U . A 4
C2 C 0.6149(3) 0.6229(7) 0.4716(6) 0.0195(19) Uani 1 1 d . U . A 4
C3 C 0.5908(3) 0.5541(7) 0.4092(6) 0.021(2) Uani 1 1 d . . . A 4
H3 H 0.5596 0.5564 0.3969 0.026 Uiso 1 1 calc R U . A 4
C4 C 0.6118(3) 0.4854(7) 0.3673(6) 0.0175(19) Uani 1 1 d . . . A 4
C5 C 0.6575(3) 0.4810(9) 0.3826(7) 0.032(2) Uani 1 1 d . . . A 4
H5 H 0.6716 0.4326 0.3518 0.038 Uiso 1 1 calc R U . A 4
C6 C 0.6827(3) 0.5467(8) 0.4424(7) 0.028(2) Uani 1 1 d . U . A 4
C7 C 0.6616(3) 0.6160(8) 0.4884(6) 0.022(2) Uani 1 1 d . . . A 4
H7 H 0.6786 0.6588 0.5315 0.026 Uiso 1 1 calc R U . A 4
C8 C 0.5850(3) 0.4073(8) 0.3043(6) 0.020(2) Uani 1 1 d . U . A 4
C9 C 0.73206(16) 0.5396(7) 0.4549(6) 0.035(3) Uani 1 1 d G U . A 4
C10 C 0.7587(2) 0.6114(6) 0.5072(6) 0.053(3) Uani 1 1 d G U . A 4
H10 H 0.7458 0.6651 0.5352 0.064 Uiso 1 1 calc R U . A 4
C11 C 0.8042(2) 0.6047(7) 0.5186(6) 0.070(5) Uani 1 1 d G . . A 4
H11 H 0.8223 0.6538 0.5544 0.085 Uiso 1 1 calc R U . A 4
C12 C 0.82304(17) 0.5262(7) 0.4777(6) 0.030(2) Uani 1 1 d G U . A 4
C13 C 0.7964(3) 0.4544(8) 0.4253(7) 0.100(6) Uani 1 1 d G U . A 4
H13 H 0.8093 0.4008 0.3973 0.120 Uiso 1 1 calc R U . A 4
C14 C 0.7509(2) 0.4611(8) 0.4139(7) 0.106(7) Uani 1 1 d G U . A 4
H14 H 0.7328 0.4120 0.3781 0.128 Uiso 1 1 calc R U . A 4
C15 C 0.8723(3) 0.5139(8) 0.4864(7) 0.025(2) Uani 1 1 d . . . A 4
C16 C 0.6439(3) 0.9689(10) 0.7456(9) 0.048(4) Uani 1 1 d . . . A 4
H16 H 0.6205 1.0180 0.7305 0.057 Uiso 1 1 calc R U . A 4
C17 C 0.6866(4) 0.9944(11) 0.7795(10) 0.059(4) Uani 1 1 d . . . A 4
H17 H 0.6982 1.0629 0.7936 0.071 Uiso 1 1 calc R U . A 4
C18 C 0.6793(3) 0.8232(10) 0.7638(8) 0.040(3) Uani 1 1 d . U . A 4
H18 H 0.6861 0.7501 0.7657 0.048 Uiso 1 1 calc R U . A 4
C25 C 0.9145(3) 0.7916(8) 0.9606(7) 0.030(2) Uani 1 1 d . U . A 4
H25 H 0.9006 0.7339 0.9821 0.036 Uiso 1 1 calc R U . A 4
C22 C 0.84575(19) 0.8808(8) 0.8846(7) 0.057(4) Uani 1 1 d G . . A 4
C23 C 0.8177(3) 0.8084(8) 0.9106(8) 0.095(6) Uani 1 1 d G U . A 4
H23 H 0.8294 0.7532 0.9485 0.114 Uiso 1 1 calc R U . A 4
C24 C 0.7725(3) 0.8167(9) 0.8810(8) 0.089(6) Uani 1 1 d G U . A 4
H24 H 0.7533 0.7673 0.8987 0.107 Uiso 1 1 calc R U . A 4
C19 C 0.75537(17) 0.8975(9) 0.8255(7) 0.063(5) Uani 1 1 d G . . A 4
C20 C 0.7835(2) 0.9699(7) 0.7995(7) 0.068(5) Uani 1 1 d G . . A 4
H20 H 0.7718 1.0251 0.7616 0.082 Uiso 1 1 calc R U . A 4
C21 C 0.8286(2) 0.9616(8) 0.8291(7) 0.066(5) Uani 1 1 d G . . A 4
H21 H 0.8478 1.0111 0.8114 0.079 Uiso 1 1 calc R U . A 4
C26 C 0.9241(3) 0.9419(10) 0.8957(8) 0.041(3) Uani 1 1 d . U . A 4
H26 H 0.9191 1.0053 0.8637 0.049 Uiso 1 1 calc R U . A 4
C27 C 0.9629(3) 0.9021(10) 0.9356(8) 0.036(3) Uani 1 1 d . . . A 4
H27 H 0.9905 0.9350 0.9370 0.043 Uiso 1 1 calc R U . A 4
C28 C 0.4419(3) 0.1171(8) 0.1536(6) 0.021(2) Uani 1 1 d . . . A 4
H28 H 0.4204 0.0667 0.1549 0.025 Uiso 1 1 d R U . A 4
O12 O 0.4179(8) 0.7978(14) 0.1906(14) 0.070(6) Uani 0.5 1 d . U P B 4
H12A H 0.4032 0.7969 0.1397 0.104 Uiso 0.5 1 d R U P B 4
H12B H 0.4036 0.7623 0.2206 0.104 Uiso 0.5 1 d R U P B 4
O13 O 0.4717(7) 0.9285(15) 0.2890(13) 0.075(7) Uani 0.5 1 d . . P C 4
H13A H 0.4850 0.9779 0.2691 0.113 Uiso 0.5 1 d R U P C 4
H13B H 0.4490 0.9548 0.3026 0.113 Uiso 0.5 1 d R U P C 4
O14 O 0.5000 0.640(2) 0.2500 0.075(9) Uani 0.5 2 d S TU P D 4
H14A H 0.5195 0.6018 0.2397 0.075 Uiso 0.5 1 d R U P D 4
O15 O 0.4604(17) 0.824(5) 0.286(3) 0.093(16) Uani 0.25 1 d . U P E -1
H15A H 0.4802 0.7856 0.3101 0.140 Uiso 0.25 1 d R U P E -1
H15B H 0.4372 0.7920 0.2822 0.140 Uiso 0.25 1 d R U P E -1

loop_
_atom_site_aniso_label
_atom_site_aniso_U_11
_atom_site_aniso_U_22
_atom_site_aniso_U_33
_atom_site_aniso_U_23
_atom_site_aniso_U_13
_atom_site_aniso_U_12
Ni1 0.0029(6) 0.0201(7) 0.0266(7) 0.0002(5) 0.0012(4) 0.0002(4)
Ni2 0.0023(6) 0.0175(7) 0.0273(8) -0.0002(5) -0.0010(5) 0.0016(4)
Ni3 0.0029(7) 0.0197(8) 0.0254(9) 0.000 0.0015(6) 0.000
Ni4 0.0050(6) 0.0260(8) 0.0358(9) 0.0024(5) 0.0025(5) 0.0021(4)
O1 0.005(3) 0.020(3) 0.028(4) -0.001(3) 0.003(2) 0.001(2)
O2 0.005(3) 0.021(3) 0.028(4) -0.004(3) -0.001(2) 0.002(2)
O3 0.013(3) 0.027(4) 0.031(4) -0.003(3) 0.003(3) 0.001(3)
O4 0.005(3) 0.031(4) 0.031(4) -0.007(3) 0.003(2) 0.002(3)
O5 0.007(3) 0.030(4) 0.039(4) 0.005(3) 0.003(3) 0.004(3)
O6 0.004(3) 0.039(4) 0.045(4) 0.002(3) 0.002(3) 0.004(3)
O7 0.009(3) 0.023(3) 0.027(4) -0.002(3) 0.000(2) 0.002(2)
O8 0.013(3) 0.020(4) 0.029(4) 0.000(3) 0.003(3) 0.001(2)
O9 0.007(3) 0.020(3) 0.028(4) 0.002(3) 0.000(2) -0.001(2)
O10 0.008(3) 0.022(3) 0.027(4) -0.004(3) 0.005(2) -0.004(2)
O11 0.008(3) 0.027(4) 0.030(4) -0.004(3) 0.004(3) -0.005(2)
N1 0.005(3) 0.036(5) 0.028(4) 0.006(4) -0.001(3) -0.003(3)
N2 0.013(4) 0.052(5) 0.054(5) 0.012(5) 0.002(4) -0.011(4)
N3 0.031(3) 0.036(3) 0.039(3) 0.0019(19) 0.0037(18) -0.0010(19)
N4 0.005(3) 0.027(4) 0.021(4) -0.001(3) -0.004(3) -0.004(3)
C1 0.003(4) 0.018(4) 0.034(5) 0.003(4) 0.000(3) -0.001(3)
C2 0.009(4) 0.020(4) 0.027(5) -0.002(4) -0.001(3) -0.002(3)
C3 0.005(4) 0.020(5) 0.034(5) -0.003(4) -0.006(4) -0.004(3)
C4 0.008(4) 0.017(5) 0.028(5) -0.004(4) 0.006(3) -0.008(3)
C5 0.010(4) 0.043(6) 0.041(6) -0.003(5) 0.002(4) -0.001(4)
C6 0.008(4) 0.032(5) 0.043(5) -0.005(4) 0.001(4) 0.002(4)
C7 0.008(4) 0.031(5) 0.024(5) -0.003(4) -0.001(3) -0.004(4)
C8 0.007(4) 0.028(5) 0.021(4) -0.001(4) -0.009(3) -0.002(3)
C9 0.010(4) 0.034(5) 0.059(6) -0.013(5) 0.002(4) 0.006(4)
C10 0.027(5) 0.054(7) 0.076(8) -0.022(6) 0.008(5) -0.004(5)
C11 0.018(6) 0.046(8) 0.140(15) -0.036(9) -0.003(7) -0.004(5)
C12 0.005(4) 0.041(5) 0.044(6) -0.002(5) 0.003(4) -0.001(4)
C13 0.071(8) 0.112(10) 0.121(10) -0.032(8) 0.027(8) 0.022(8)
C14 0.075(9) 0.117(11) 0.130(11) -0.025(9) 0.026(8) 0.007(8)
C15 0.009(4) 0.026(5) 0.037(6) 0.009(5) -0.001(4) 0.005(4)
C16 0.009(5) 0.034(6) 0.097(11) -0.013(7) 0.004(6) -0.004(4)
C17 0.017(6) 0.042(8) 0.113(13) -0.024(8) 0.001(7) -0.014(5)
C18 0.014(4) 0.039(6) 0.063(6) 0.018(5) -0.001(4) -0.001(4)
C25 0.015(4) 0.031(5) 0.039(6) 0.003(4) -0.007(4) 0.001(4)
C22 0.017(6) 0.045(8) 0.095(11) 0.026(7) -0.016(6) -0.010(5)
C23 0.063(8) 0.100(10) 0.114(10) 0.028(8) 0.000(7) -0.004(7)
C24 0.067(8) 0.091(9) 0.106(9) 0.027(8) 0.007(7) -0.017(7)
C19 0.016(6) 0.082(11) 0.077(10) 0.031(8) -0.019(6) -0.015(6)
C20 0.019(6) 0.054(9) 0.125(15) 0.038(9) -0.001(7) -0.003(6)
C21 0.017(6) 0.073(10) 0.103(12) 0.037(9) 0.003(6) -0.015(6)
C26 0.022(5) 0.037(6) 0.059(6) 0.012(5) -0.002(4) -0.006(4)
C27 0.011(5) 0.047(7) 0.050(7) 0.007(6) 0.005(4) -0.001(4)
C28 0.005(4) 0.033(6) 0.024(5) -0.001(4) 0.002(3) -0.001(4)
O12 0.104(14) 0.032(9) 0.065(12) -0.038(9) 0.000(10) -0.005(9)
O13 0.089(16) 0.038(11) 0.078(15) -0.017(10) -0.029(12) 0.034(11)
O14 0.121(18) 0.043(13) 0.058(14) 0.000 0.012(13) 0.000
O15 0.09(2) 0.10(2) 0.10(2) -0.010(18) 0.026(17) -0.001(17)

loop_
_atom_type_symbol
_atom_type_description
_atom_type_scat_dispersion_real
_atom_type_scat_dispersion_imag
_atom_type_scat_source
C C 0.0033 0.0016 'International Tables Vol C Tables 4.2.6.8 and 6.1.1.4'
H H 0.0000 0.0000 'International Tables Vol C Tables 4.2.6.8 and 6.1.1.4'
N N 0.0061 0.0033 'International Tables Vol C Tables 4.2.6.8 and 6.1.1.4'
O O 0.0106 0.0060 'International Tables Vol C Tables 4.2.6.8 and 6.1.1.4'
Ni Ni 0.3393 1.1124 'International Tables Vol C Tables 4.2.6.8 and 6.1.1.4'

loop_
_geom_angle_atom_site_label_1
_geom_angle_atom_site_label_2
_geom_angle_atom_site_label_3
_geom_angle
_geom_angle_site_symmetry_1
_geom_angle_site_symmetry_3
O1 Ni1 O4 89.4(3) . 6_566
O1 Ni1 N1 90.9(3) . .
O4 Ni1 N1 90.1(3) 6_566 .
O1 Ni1 O7 93.0(3) . .
O4 Ni1 O7 173.6(2) 6_566 .
N1 Ni1 O7 95.8(3) . .
O1 Ni1 O9 94.5(3) . 5_666
O4 Ni1 O9 91.7(2) 6_566 5_666
N1 Ni1 O9 174.4(3) . 5_666
O7 Ni1 O9 82.2(2) . 5_666
O1 Ni1 O10 171.4(2) . 5_666
O4 Ni1 O10 85.6(3) 6_566 5_666
N1 Ni1 O10 96.2(3) . 5_666
O7 Ni1 O10 91.3(3) . 5_666
O9 Ni1 O10 78.7(2) 5_666 5_666
O1 Ni1 Ni2 81.61(17) . .
O4 Ni1 Ni2 130.54(18) 6_566 .
N1 Ni1 Ni2 138.2(2) . .
O7 Ni1 Ni2 44.24(17) . .
O9 Ni1 Ni2 41.47(18) 5_666 .
O10 Ni1 Ni2 96.32(16) 5_666 .
O9 Ni2 O8 167.2(3) 5_666 3_455
O9 Ni2 O2 89.0(3) 5_666 .
O8 Ni2 O2 94.8(3) 3_455 .
O9 Ni2 N4 97.5(3) 5_666 8_465
O8 Ni2 N4 94.7(3) 3_455 8_465
O2 Ni2 N4 90.1(3) . 8_465
O9 Ni2 O7 83.2(2) 5_666 .
O8 Ni2 O7 84.5(3) 3_455 .
O2 Ni2 O7 92.2(2) . .
N4 Ni2 O7 177.6(3) 8_465 .
O9 Ni2 O11 95.5(3) 5_666 6_566
O8 Ni2 O11 80.1(2) 3_455 6_566
O2 Ni2 O11 174.3(3) . 6_566
N4 Ni2 O11 92.8(3) 8_465 6_566
O7 Ni2 O11 84.8(2) . 6_566
O9 Ni2 Ni1 43.34(17) 5_666 .
O8 Ni2 Ni1 125.82(17) 3_455 .
O2 Ni2 Ni1 77.21(17) . .
N4 Ni2 Ni1 138.0(2) 8_465 .
O7 Ni2 Ni1 43.42(17) . .
O11 Ni2 Ni1 103.69(17) 6_566 .
O9 Ni3 O9 180.0(4) 2_655 .
O9 Ni3 O3 88.6(3) 2_655 .
O9 Ni3 O3 91.4(3) . .
O9 Ni3 O3 91.4(3) 2_655 2_655
O9 Ni3 O3 88.6(3) . 2_655
O3 Ni3 O3 89.5(4) . 2_655
O9 Ni3 O10 81.9(2) 2_655 2_655
O9 Ni3 O10 98.1(2) . 2_655
O3 Ni3 O10 90.6(3) . 2_655
O3 Ni3 O10 173.2(3) 2_655 2_655
O9 Ni3 O10 98.1(2) 2_655 .
O9 Ni3 O10 81.9(2) . .
O3 Ni3 O10 173.2(3) . .
O3 Ni3 O10 90.6(3) 2_655 .
O10 Ni3 O10 90.0(4) 2_655 .
O8 Ni4 O8 83.7(3) 5_766 .
O8 Ni4 O7 84.8(3) 5_766 7_666
O8 Ni4 O7 92.7(3) . 7_666
O8 Ni4 O6 167.1(3) 5_766 .
O8 Ni4 O6 109.2(3) . .
O7 Ni4 O6 93.9(3) 7_666 .
O8 Ni4 O5 104.7(3) 5_766 .
O8 Ni4 O5 169.5(3) . .
O7 Ni4 O5 94.3(3) 7_666 .
O6 Ni4 O5 62.6(3) . .
O8 Ni4 O11 95.1(2) 5_766 8_556
O8 Ni4 O11 79.6(2) . 8_556
O7 Ni4 O11 172.3(3) 7_666 8_556
O6 Ni4 O11 88.0(3) . 8_556
O5 Ni4 O11 93.2(3) . 8_556
O8 Ni4 C15 136.3(3) 5_766 .
O8 Ni4 C15 140.0(3) . .
O7 Ni4 C15 92.8(3) 7_666 .
O6 Ni4 C15 30.8(3) . .
O5 Ni4 C15 31.8(3) . .
O11 Ni4 C15 92.6(3) 8_556 .
C1 O1 Ni1 124.1(6) . .
C1 O2 Ni2 127.8(6) . .
C8 O3 Ni3 127.3(6) . .
C8 O4 Ni1 127.3(5) . 6_565
C15 O5 Ni4 86.6(6) . .
C15 O6 Ni4 88.2(6) . .
Ni4 O7 Ni1 151.6(3) 7_666 .
Ni4 O7 Ni2 92.9(2) 7_666 .
Ni1 O7 Ni2 92.3(3) . .
Ni4 O7 H7A 110.1 7_666 .
Ni1 O7 H7A 97.3 . .
Ni2 O7 H7A 94.5 . .
Ni2 O8 Ni4 95.6(2) 3_545 5_766
Ni2 O8 Ni4 104.0(3) 3_545 .
Ni4 O8 Ni4 96.3(3) 5_766 .
Ni2 O8 H8A 139.0 3_545 .
Ni4 O8 H8A 114.5 5_766 .
Ni4 O8 H8A 99.8 . .
Ni3 O9 Ni2 128.8(3) . 5_666
Ni3 O9 Ni1 100.4(3) . 5_666
Ni2 O9 Ni1 95.2(3) 5_666 5_666
Ni3 O9 H9A 94.5 . .
Ni2 O9 H9A 117.5 5_666 .
Ni1 O9 H9A 121.6 5_666 .
C28 O10 Ni3 134.5(6) . .
C28 O10 Ni1 131.0(5) . 5_666
Ni3 O10 Ni1 93.7(2) . 5_666
C28 O11 Ni4 127.6(6) . 8_455
C28 O11 Ni2 136.1(6) . 6_565
Ni4 O11 Ni2 96.3(3) 8_455 6_565
C18 N1 C16 105.3(9) . .
C18 N1 Ni1 127.7(8) . .
C16 N1 Ni1 127.0(6) . .
C18 N2 C17 105.6(9) . .
C18 N2 C19 133.3(11) . .
C17 N2 C19 121.0(10) . .
C25 N3 C26 107.1(9) . .
C25 N3 C22 127.1(9) . .
C26 N3 C22 125.7(9) . .
C25 N4 C27 104.6(8) . .
C25 N4 Ni2 127.7(7) . 8_566
C27 N4 Ni2 127.7(6) . 8_566
O1 C1 O2 128.3(9) . .
O1 C1 C2 117.1(7) . .
O2 C1 C2 114.6(8) . .
C3 C2 C7 117.6(9) . .
C3 C2 C1 120.5(8) . .
C7 C2 C1 121.5(8) . .
C4 C3 C2 120.6(8) . .
C4 C3 H3 119.7 . .
C2 C3 H3 119.7 . .
C3 C4 C5 121.3(9) . .
C3 C4 C8 119.6(8) . .
C5 C4 C8 119.0(9) . .
C6 C5 C4 120.5(10) . .
C6 C5 H5 119.8 . .
C4 C5 H5 119.8 . .
C5 C6 C7 119.1(9) . .
C5 C6 C9 117.9(9) . .
C7 C6 C9 123.0(8) . .
C6 C7 C2 120.8(9) . .
C6 C7 H7 119.6 . .
C2 C7 H7 119.6 . .
O3 C8 O4 127.8(8) . .
O3 C8 C4 116.0(8) . .
O4 C8 C4 116.2(7) . .
C10 C9 C14 120.0 . .
C10 C9 C6 120.1(6) . .
C14 C9 C6 119.9(6) . .
C9 C10 C11 120.0 . .
C9 C10 H10 120.0 . .
C11 C10 H10 120.0 . .
C12 C11 C10 120.0 . .
C12 C11 H11 120.0 . .
C10 C11 H11 120.0 . .
C11 C12 C13 120.0 . .
C11 C12 C15 123.3(7) . .
C13 C12 C15 116.7(7) . .
C12 C13 C14 120.0 . .
C12 C13 H13 120.0 . .
C14 C13 H13 120.0 . .
C13 C14 C9 120.0 . .
C13 C14 H14 120.0 . .
C9 C14 H14 120.0 . .
O6 C15 O5 122.2(8) . .
O6 C15 C12 119.8(9) . .
O5 C15 C12 118.0(9) . .
O6 C15 Ni4 60.9(5) . .
O5 C15 Ni4 61.6(5) . .
C12 C15 Ni4 175.8(7) . .
C17 C16 N1 109.6(10) . .
C17 C16 H16 125.2 . .
N1 C16 H16 125.2 . .
C16 C17 N2 106.2(11) . .
C16 C17 H17 126.9 . .
N2 C17 H17 126.9 . .
N1 C18 N2 113.2(11) . .
N1 C18 H18 123.4 . .
N2 C18 H18 123.4 . .
N4 C25 N3 111.8(10) . .
N4 C25 H25 124.1 . .
N3 C25 H25 124.1 . .
C23 C22 C21 120.0 . .
C23 C22 N3 120.3(7) . .
C21 C22 N3 119.7(7) . .
C24 C23 C22 120.0 . .
C24 C23 H23 120.0 . .
C22 C23 H23 120.0 . .
C23 C24 C19 120.0 . .
C23 C24 H24 120.0 . .
C19 C24 H24 120.0 . .
C20 C19 C24 120.0 . .
C20 C19 N2 120.1(7) . .
C24 C19 N2 119.7(7) . .
C19 C20 C21 120.0 . .
C19 C20 H20 120.0 . .
C21 C20 H20 120.0 . .
C20 C21 C22 120.0 . .
C20 C21 H21 120.0 . .
C22 C21 H21 120.0 . .
C27 C26 N3 105.1(10) . .
C27 C26 H26 127.4 . .
N3 C26 H26 127.4 . .
C26 C27 N4 111.3(9) . .
C26 C27 H27 124.3 . .
N4 C27 H27 124.3 . .
O11 C28 O10 126.0(9) . .
O11 C28 H28 115.5 . .
O10 C28 H28 118.4 . .
H12A O12 H12B 107.7 . .
H13A O13 H13B 107.7 . .
H15A O15 H15B 107.3 . .

loop_
_geom_bond_atom_site_label_1
_geom_bond_atom_site_label_2
_geom_bond_distance
_geom_bond_site_symmetry_2
Ni1 O1 2.031(6) .
Ni1 O4 2.052(7) 6_566
Ni1 N1 2.059(7) .
Ni1 O7 2.062(6) .
Ni1 O9 2.066(6) 5_666
Ni1 O10 2.169(6) 5_666
Ni1 Ni2 2.9975(18) .
Ni2 O9 1.993(6) 5_666
Ni2 O8 2.020(7) 3_455
Ni2 O2 2.064(6) .
Ni2 N4 2.076(8) 8_465
Ni2 O7 2.093(6) .
Ni2 O11 2.156(6) 6_566
Ni3 O9 1.992(7) 2_655
Ni3 O9 1.992(7) .
Ni3 O3 2.029(7) .
Ni3 O3 2.029(7) 2_655
Ni3 O10 2.105(6) 2_655
Ni3 O10 2.105(6) .
Ni4 O8 2.043(6) 5_766
Ni4 O8 2.049(6) .
Ni4 O7 2.057(7) 7_666
Ni4 O6 2.107(6) .
Ni4 O5 2.123(6) .
Ni4 O11 2.147(7) 8_556
Ni4 C15 2.410(9) .
O1 C1 1.230(11) .
O2 C1 1.269(10) .
O3 C8 1.246(11) .
O4 C8 1.264(12) .
O4 Ni1 2.052(7) 6_565
O5 C15 1.273(12) .
O6 C15 1.236(13) .
O7 Ni4 2.057(7) 7_666
O7 H7A 0.8549 .
O8 Ni2 2.019(7) 3_545
O8 Ni4 2.043(6) 5_766
O8 H8A 0.8466 .
O9 Ni2 1.993(6) 5_666
O9 Ni1 2.066(6) 5_666
O9 H9A 0.9849 .
O10 C28 1.256(11) .
O10 Ni1 2.169(6) 5_666
O11 C28 1.251(11) .
O11 Ni4 2.147(7) 8_455
O11 Ni2 2.156(6) 6_565
N1 C18 1.300(13) .
N1 C16 1.389(15) .
N2 C18 1.360(15) .
N2 C17 1.390(17) .
N2 C19 1.414(10) .
N3 C25 1.359(14) .
N3 C26 1.407(15) .
N3 C22 1.433(10) .
N4 C25 1.322(12) .
N4 C27 1.403(14) .
N4 Ni2 2.076(8) 8_566
C1 C2 1.497(13) .
C2 C3 1.421(13) .
C2 C7 1.422(12) .
C3 C4 1.352(14) .
C3 H3 0.9500 .
C4 C5 1.391(13) .
C4 C8 1.534(12) .
C5 C6 1.386(15) .
C5 H5 0.9500 .
C6 C7 1.399(14) .
C6 C9 1.507(10) .
C7 H7 0.9500 .
C9 C10 1.3900 .
C9 C14 1.3900 .
C10 C11 1.3900 .
C10 H10 0.9500 .
C11 C12 1.3900 .
C11 H11 0.9500 .
C12 C13 1.3900 .
C12 C15 1.517(10) .
C13 C14 1.3900 .
C13 H13 0.9500 .
C14 H14 0.9500 .
C16 C17 1.365(15) .
C16 H16 0.9500 .
C17 H17 0.9500 .
C18 H18 0.9500 .
C25 H25 0.9500 .
C22 C23 1.3900 .
C22 C21 1.3900 .
C23 C24 1.3900 .
C23 H23 0.9500 .
C24 C19 1.3900 .
C24 H24 0.9500 .
C19 C20 1.3900 .
C20 C21 1.3900 .
C20 H20 0.9500 .
C21 H21 0.9500 .
C26 C27 1.340(15) .
C26 H26 0.9500 .
C27 H27 0.9500 .
C28 H28 0.9281 .
O12 H12A 0.8500 .
O12 H12B 0.8499 .
O13 H13A 0.8499 .
O13 H13B 0.8501 .
O14 H14A 0.8193 .
O15 H15A 0.8182 .
O15 H15B 0.8205 .

loop_
_geom_torsion_atom_site_label_1
_geom_torsion_atom_site_label_2
_geom_torsion_atom_site_label_3
_geom_torsion_atom_site_label_4
_geom_torsion
_geom_torsion_site_symmetry_1
Ni1 O1 C1 O2 13.1(14) .
Ni1 O1 C1 C2 -165.6(6) .
Ni2 O2 C1 O1 -6.6(14) .
Ni2 O2 C1 C2 172.1(6) .
O1 C1 C2 C3 151.1(9) .
O2 C1 C2 C3 -27.7(13) .
O1 C1 C2 C7 -21.8(13) .
O2 C1 C2 C7 159.3(9) .
C7 C2 C3 C4 -0.6(14) .
C1 C2 C3 C4 -173.8(9) .
C2 C3 C4 C5 -1.1(15) .
C2 C3 C4 C8 176.3(8) .
C3 C4 C5 C6 0.7(16) .
C8 C4 C5 C6 -176.7(10) .
C4 C5 C6 C7 1.4(17) .
C4 C5 C6 C9 -178.9(10) .
C5 C6 C7 C2 -3.0(16) .
C9 C6 C7 C2 177.2(9) .
C3 C2 C7 C6 2.6(15) .
C1 C2 C7 C6 175.8(9) .
Ni3 O3 C8 O4 21.2(15) .
Ni3 O3 C8 C4 -160.4(6) .
Ni1 O4 C8 O3 -9.9(15) 6_565
Ni1 O4 C8 C4 171.6(6) 6_565
C3 C4 C8 O3 -1.7(14) .
C5 C4 C8 O3 175.8(9) .
C3 C4 C8 O4 176.9(9) .
C5 C4 C8 O4 -5.6(14) .
C5 C6 C9 C10 173.1(9) .
C7 C6 C9 C10 -7.2(15) .
C5 C6 C9 C14 -6.9(13) .
C7 C6 C9 C14 172.8(9) .
C14 C9 C10 C11 0.0 .
C6 C9 C10 C11 -180.0(9) .
C9 C10 C11 C12 0.0 .
C10 C11 C12 C13 0.0 .
C10 C11 C12 C15 179.7(9) .
C11 C12 C13 C14 0.0 .
C15 C12 C13 C14 -179.7(8) .
C12 C13 C14 C9 0.0 .
C10 C9 C14 C13 0.0 .
C6 C9 C14 C13 180.0(9) .
Ni4 O6 C15 O5 -6.8(10) .
Ni4 O6 C15 C12 175.3(8) .
Ni4 O5 C15 O6 6.8(10) .
Ni4 O5 C15 C12 -175.3(8) .
C11 C12 C15 O6 180.0(8) .
C13 C12 C15 O6 -0.3(12) .
C11 C12 C15 O5 2.0(13) .
C13 C12 C15 O5 -178.3(8) .
C18 N1 C16 C17 -0.5(16) .
Ni1 N1 C16 C17 -179.0(9) .
N1 C16 C17 N2 1.7(17) .
C18 N2 C17 C16 -2.2(16) .
C19 N2 C17 C16 -178.4(11) .
C16 N1 C18 N2 -0.9(14) .
Ni1 N1 C18 N2 177.5(7) .
C17 N2 C18 N1 2.0(15) .
C19 N2 C18 N1 177.5(11) .
C27 N4 C25 N3 3.1(13) .
Ni2 N4 C25 N3 -177.4(7) 8_566
C26 N3 C25 N4 -2.4(14) .
C22 N3 C25 N4 -179.1(10) .
C25 N3 C22 C23 1.8(16) .
C26 N3 C22 C23 -174.4(10) .
C25 N3 C22 C21 -175.2(10) .
C26 N3 C22 C21 8.6(16) .
C21 C22 C23 C24 0.0 .
N3 C22 C23 C24 -177.0(11) .
C22 C23 C24 C19 0.0 .
C23 C24 C19 C20 0.0 .
C23 C24 C19 N2 174.1(12) .
C18 N2 C19 C20 139.5(12) .
C17 N2 C19 C20 -45.6(16) .
C18 N2 C19 C24 -34.6(17) .
C17 N2 C19 C24 140.3(11) .
C24 C19 C20 C21 0.0 .
N2 C19 C20 C21 -174.1(12) .
C19 C20 C21 C22 0.0 .
C23 C22 C21 C20 0.0 .
N3 C22 C21 C20 177.0(11) .
C25 N3 C26 C27 0.5(14) .
C22 N3 C26 C27 177.3(11) .
N3 C26 C27 N4 1.4(14) .
C25 N4 C27 C26 -2.8(13) .
Ni2 N4 C27 C26 177.7(8) 8_566
Ni4 O11 C28 O10 171.3(7) 8_455
Ni2 O11 C28 O10 -8.7(15) 6_565
Ni3 O10 C28 O11 -3.4(15) .
Ni1 O10 C28 O11 164.1(7) 5_666
